data_4133148
loop_
_publ_author_name
'Mao, Lingling'
'Guo, Peijun'
'Kepenekian, Mika\"el'
'Hadar, Ido'
'Katan, Claudine'
'Even, Jacky'
'Schaller, Richard D.'
'Stoumpos, Constantinos C.'
'Kanatzidis, Mercouri G.'

_publ_section_title
;
 Structural Diversity in White-Light-Emitting Hybrid Lead Bromide
 Perovskites.
;
_journal_issue 40
_journal_name_full 'Journal of the American Chemical Society'
_journal_page_first 13078
_journal_page_last 13088
_journal_paper_doi 10.1021/jacs.8b08691
_journal_volume 140
_journal_year 2018
_chemical_formula_moiety 'Br3.97 Pb, C6 H16 N2'
_chemical_formula_sum 'C6 H16 Br3.97 N2 Pb'
_chemical_formula_weight 640.64
_space_group_crystal_system orthorhombic
_space_group_IT_number 29
_space_group_name_Hall 'P 2c -2ac'
_space_group_name_H-M_alt 'P c a 21'
_atom_sites_solution_hydrogens geom
_atom_sites_solution_primary direct
_audit_creation_date 2018-05-01
_audit_creation_method
;
Olex2 1.2
(compiled 2015.01.26 svn.r3150 for OlexSys, GUI svn.r4998)
;
_cell_angle_alpha 90
_cell_angle_beta 90
_cell_angle_gamma 90
_cell_formula_units_Z 4
_cell_length_a 17.745(4)
_cell_length_b 10.235(2)
_cell_length_c 7.8299(16)
_cell_measurement_reflns_used 10889
_cell_measurement_temperature 293(2)
_cell_measurement_theta_max 29.74
_cell_measurement_theta_min 1.99
_cell_volume 1422.1(5)
_computing_molecular_graphics 'Olex2 (Dolomanov et al., 2009)'
_computing_publication_material 'Olex2 (Dolomanov et al., 2009)'
_computing_structure_refinement 'XL (Sheldrick, 2008)'
_computing_structure_solution 'XS (Sheldrick, 2008)'
_diffrn_ambient_temperature 293(2)
_diffrn_detector 'image plate (34 cm diameter)'
_diffrn_detector_area_resol_mean 6.67
_diffrn_detector_type STOE
_diffrn_measured_fraction_theta_full 0.997
_diffrn_measured_fraction_theta_max 0.994
_diffrn_measurement_device '2-circle goniometer'
_diffrn_measurement_device_type 'STOE IPDS 2'
_diffrn_measurement_method 'rotation method'
_diffrn_radiation_collimation '0.5 mm diameter, monocapillary'
_diffrn_radiation_monochromator 'plane graphite'
_diffrn_radiation_type 'Mo K\a'
_diffrn_radiation_wavelength 0.71073
_diffrn_reflns_av_R_equivalents 0.0417
_diffrn_reflns_av_unetI/netI 0.0295
_diffrn_reflns_Laue_measured_fraction_full 0.997
_diffrn_reflns_Laue_measured_fraction_max 0.994
_diffrn_reflns_limit_h_max 24
_diffrn_reflns_limit_h_min -23
_diffrn_reflns_limit_k_max 14
_diffrn_reflns_limit_k_min -14
_diffrn_reflns_limit_l_max 10
_diffrn_reflns_limit_l_min -10
_diffrn_reflns_number 12316
_diffrn_reflns_point_group_measured_fraction_full 0.997
_diffrn_reflns_point_group_measured_fraction_max 0.992
_diffrn_reflns_theta_full 26.000
_diffrn_reflns_theta_max 29.254
_diffrn_reflns_theta_min 1.990
_diffrn_source 'sealed X-ray tube, 12 x 0.4 mm long-fine focus'
_diffrn_source_current 40
_diffrn_source_power 2.00
_diffrn_source_voltage 50
_exptl_absorpt_coefficient_mu 22.986
_exptl_absorpt_correction_T_max 0.5298
_exptl_absorpt_correction_T_min 0.2403
_exptl_absorpt_correction_type integration
_exptl_crystal_colour colorless
_exptl_crystal_density_diffrn 2.992
_exptl_crystal_description plate
_exptl_crystal_F_000 1152
_exptl_crystal_size_max 0.0435
_exptl_crystal_size_mid 0.0347
_exptl_crystal_size_min 0.0141
_refine_diff_density_max 1.636
_refine_diff_density_min -1.850
_refine_diff_density_rms 0.226
_refine_ls_abs_structure_details
;
 Flack x determined using 1294 quotients [(I+)-(I-)]/[(I+)+(I-)]
 (Parsons and Flack (2004), Acta Cryst. A60, s61).
;
_refine_ls_abs_structure_Flack -0.001(11)
_refine_ls_extinction_coef 0.0020(3)
_refine_ls_extinction_expression Fc^*^=kFc[1+0.001xFc^2^\l^3^/sin(2\q)]^-1/4^
_refine_ls_extinction_method SHELXL
_refine_ls_goodness_of_fit_ref 1.060
_refine_ls_hydrogen_treatment constr
_refine_ls_matrix_type full
_refine_ls_number_parameters 122
_refine_ls_number_reflns 3840
_refine_ls_number_restraints 1
_refine_ls_restrained_S_all 1.060
_refine_ls_R_factor_all 0.0559
_refine_ls_R_factor_gt 0.0452
_refine_ls_shift/su_max 0.001
_refine_ls_shift/su_mean 0.000
_refine_ls_structure_factor_coef Fsqd
_refine_ls_weighting_details 'w=1/[\s^2^(Fo^2^)+(0.0790P)^2^+2.6940P] where P=(Fo^2^+2Fc^2^)/3'
_refine_ls_weighting_scheme calc
_refine_ls_wR_factor_gt 0.1156
_refine_ls_wR_factor_ref 0.1284
_reflns_Friedel_coverage 0.861
_reflns_Friedel_fraction_full 0.997
_reflns_Friedel_fraction_max 0.989
_reflns_number_gt 3221
_reflns_number_total 3840
_reflns_threshold_expression 'I > 2\s(I)'
_cod_data_source_file ja8b08691_si_003.cif
_cod_data_source_block 4ampPbBr4
_cod_database_code 4133148
_shelxl_version_number 2013-4
_shelx_space_group_comment
;
The symmetry employed for this shelxl refinement is uniquely defined
by the following loop, which should always be used as a source of
symmetry information in preference to the above space-group names.
They are only intended as comments.
;
_olex2_refinement_description
;
1. Twinned data refinement
 Scales: 0.42(3) 0.58(3)
2. Fixed Uiso
 At 1.2 times of:
  All C(H) groups, All C(H,H) groups, All N(H,H) groups, All N(H,H,H) groups
3.a Ternary CH refined with riding coordinates:
 C4(H4)
3.b Secondary CH2 refined with riding coordinates:
 N1(H1A,H1B), C3(H3A,H3B), C5(H5A,H5B), C6(H6A,H6B), C7(H7A,H7B), C8(H8A,H8B)
3.c Idealised Me refined as rotating group:
 N2(H2A,H2B,H2C)
;
_olex2_submission_special_instructions 'No special instructions were received'

loop_
_space_group_symop_operation_xyz
'x, y, z'
'-x, -y, z+1/2'
'-x+1/2, y, z+1/2'
'x+1/2, -y, z'

loop_
_atom_site_label
_atom_site_type_symbol
_atom_site_fract_x
_atom_site_fract_y
_atom_site_fract_z
_atom_site_U_iso_or_equiv
_atom_site_adp_type
_atom_site_occupancy
_atom_site_site_symmetry_order
_atom_site_calc_flag
_atom_site_refinement_flags_posn
_atom_site_disorder_assembly
_atom_site_disorder_group
Pb1 Pb 0.12266(3) 0.50729(4) 0.16153(19) 0.03669(19) Uani 1 1 d . . .
Br2 Br 0.15211(9) 0.20689(14) 0.1413(3) 0.0476(4) Uani 1 1 d . . .
Br3 Br 0.11301(10) 0.78570(15) 0.1859(3) 0.0497(5) Uani 1 1 d . . .
Br4 Br 0.23299(10) 0.51957(16) 0.4639(3) 0.0472(4) Uani 1 1 d . . .
Br5A Br -0.03714(11) 0.49730(16) 0.3355(3) 0.0512(7) Uani 0.969(10) 1 d . A 2
N1 N 0.1178(7) 0.7632(12) 0.619(2) 0.045(3) Uani 1 1 d . . .
H1A H 0.1291 0.7637 0.4979 0.054 Uiso 1 1 calc R . .
H1B H 0.1148 0.6729 0.6561 0.054 Uiso 1 1 calc R . .
N2 N 0.1671(8) 1.2628(12) 0.7217(19) 0.046(3) Uani 1 1 d . . .
H2A H 0.2131 1.2405 0.6867 0.055 Uiso 1 1 calc GR . .
H2B H 0.1632 1.2490 0.8335 0.055 Uiso 1 1 calc GR . .
H2C H 0.1592 1.3470 0.6996 0.055 Uiso 1 1 calc GR . .
C3 C 0.1840(8) 0.9730(15) 0.658(3) 0.052(4) Uani 1 1 d . . .
H3A H 0.2238 1.0163 0.7213 0.062 Uiso 1 1 calc R . .
H3B H 0.1966 0.9776 0.5374 0.062 Uiso 1 1 calc R . .
C4 C 0.1098(9) 1.0431(16) 0.689(2) 0.042(3) Uani 1 1 d . . .
H4 H 0.0989 1.0413 0.8116 0.051 Uiso 1 1 calc R . .
C5 C 0.0443(8) 0.8278(16) 0.648(4) 0.064(5) Uani 1 1 d . . .
H5A H 0.0309 0.8215 0.7682 0.077 Uiso 1 1 calc R . .
H5B H 0.0056 0.7841 0.5823 0.077 Uiso 1 1 calc R . .
C6 C 0.1102(10) 1.1828(16) 0.630(2) 0.048(4) Uani 1 1 d . . .
H6A H 0.1206 1.1855 0.5087 0.057 Uiso 1 1 calc R . .
H6B H 0.0606 1.2204 0.6486 0.057 Uiso 1 1 calc R . .
C7 C 0.1793(11) 0.8297(17) 0.713(3) 0.060(5) Uani 1 1 d . . .
H7A H 0.2269 0.7864 0.6897 0.072 Uiso 1 1 calc R . .
H7B H 0.1699 0.8248 0.8349 0.072 Uiso 1 1 calc R . .
C8 C 0.0486(10) 0.9700(16) 0.597(3) 0.057(5) Uani 1 1 d . . .
H8A H 0.0576 0.9753 0.4746 0.068 Uiso 1 1 calc R . .
H8B H 0.0005 1.0114 0.6200 0.068 Uiso 1 1 calc R . .

loop_
_atom_site_aniso_label
_atom_site_aniso_U_11
_atom_site_aniso_U_22
_atom_site_aniso_U_33
_atom_site_aniso_U_23
_atom_site_aniso_U_13
_atom_site_aniso_U_12
Pb1 0.0333(3) 0.0392(3) 0.0375(3) -0.0017(3) -0.0009(2) 0.00184(16)
Br2 0.0410(8) 0.0465(7) 0.0552(10) 0.0006(8) -0.0031(9) 0.0006(5)
Br3 0.0487(9) 0.0427(7) 0.0578(12) -0.0007(8) -0.0016(8) 0.0066(6)
Br4 0.0447(9) 0.0525(8) 0.0445(9) -0.0013(8) -0.0108(7) 0.0059(6)
Br5A 0.0487(11) 0.0561(11) 0.0488(12) 0.0010(7) 0.0154(8) -0.0002(7)
N1 0.043(7) 0.034(6) 0.058(10) -0.004(6) 0.005(6) 0.001(5)
N2 0.044(8) 0.041(6) 0.053(8) -0.005(6) 0.004(6) -0.005(6)
C3 0.029(6) 0.048(7) 0.078(13) -0.001(10) 0.003(10) -0.006(5)
C4 0.034(7) 0.053(8) 0.040(9) -0.002(7) 0.011(6) 0.003(6)
C5 0.032(7) 0.059(9) 0.102(17) -0.027(12) 0.007(11) -0.002(6)
C6 0.052(9) 0.047(8) 0.044(10) -0.010(7) -0.005(8) 0.001(6)
C7 0.044(9) 0.051(8) 0.086(16) 0.000(9) -0.017(9) -0.003(7)
C8 0.033(8) 0.050(8) 0.087(15) -0.016(9) -0.007(8) 0.000(6)

loop_
_atom_type_symbol
_atom_type_description
_atom_type_scat_dispersion_real
_atom_type_scat_dispersion_imag
_atom_type_scat_source
C C 0.0033 0.0016 'International Tables Vol C Tables 4.2.6.8 and 6.1.1.4'
H H 0.0000 0.0000 'International Tables Vol C Tables 4.2.6.8 and 6.1.1.4'
Br Br -0.2901 2.4595 'International Tables Vol C Tables 4.2.6.8 and 6.1.1.4'
N N 0.0061 0.0033 'International Tables Vol C Tables 4.2.6.8 and 6.1.1.4'
Pb Pb -3.3944 10.1111 'International Tables Vol C Tables 4.2.6.8 and 6.1.1.4'

loop_
_geom_angle_atom_site_label_1
_geom_angle_atom_site_label_2
_geom_angle_atom_site_label_3
_geom_angle
_geom_angle_site_symmetry_1
_geom_angle_site_symmetry_3
Br2 Pb1 Br5A 98.09(5) . .
Br3 Pb1 Br2 173.74(5) . .
Br3 Pb1 Br4 86.91(6) . .
Br3 Pb1 Br4 92.51(6) . 3_554
Br3 Pb1 Br5A 87.11(6) . .
Br3 Pb1 Br5A 92.43(7) . 2_564
Br4 Pb1 Br2 82.65(5) 3_554 .
Br4 Pb1 Br2 88.44(5) . .
Br4 Pb1 Br4 81.46(2) 3_554 .
Br4 Pb1 Br5A 103.99(7) . .
Br4 Pb1 Br5A 174.50(8) 3_554 .
Br5A Pb1 Br2 91.51(6) 2_564 .
Br5A Pb1 Br4 89.63(7) 2_564 3_554
Br5A Pb1 Br4 171.02(7) 2_564 .
Br5A Pb1 Br5A 84.90(3) 2_564 .
Pb1 Br4 Pb1 160.16(9) 3 .
Pb1 Br5A Pb1 146.39(9) 2_565 .
H1A N1 H1B 108.0 . .
C5 N1 H1A 109.3 . .
C5 N1 H1B 109.3 . .
C5 N1 C7 111.5(14) . .
C7 N1 H1A 109.3 . .
C7 N1 H1B 109.3 . .
H2A N2 H2B 109.5 . .
H2A N2 H2C 109.5 . .
H2B N2 H2C 109.5 . .
C6 N2 H2A 109.5 . .
C6 N2 H2B 109.5 . .
C6 N2 H2C 109.5 . .
H3A C3 H3B 108.0 . .
C4 C3 H3A 109.4 . .
C4 C3 H3B 109.4 . .
C4 C3 C7 111.1(14) . .
C7 C3 H3A 109.4 . .
C7 C3 H3B 109.4 . .
C3 C4 H4 108.6 . .
C6 C4 C3 113.4(13) . .
C6 C4 H4 108.6 . .
C6 C4 C8 109.3(16) . .
C8 C4 C3 108.3(14) . .
C8 C4 H4 108.6 . .
N1 C5 H5A 109.6 . .
N1 C5 H5B 109.6 . .
N1 C5 C8 110.1(14) . .
H5A C5 H5B 108.1 . .
C8 C5 H5A 109.6 . .
C8 C5 H5B 109.6 . .
N2 C6 C4 112.4(14) . .
N2 C6 H6A 109.1 . .
N2 C6 H6B 109.1 . .
C4 C6 H6A 109.1 . .
C4 C6 H6B 109.1 . .
H6A C6 H6B 107.9 . .
N1 C7 C3 109.9(16) . .
N1 C7 H7A 109.7 . .
N1 C7 H7B 109.7 . .
C3 C7 H7A 109.7 . .
C3 C7 H7B 109.7 . .
H7A C7 H7B 108.2 . .
C4 C8 C5 112.7(17) . .
C4 C8 H8A 109.0 . .
C4 C8 H8B 109.0 . .
C5 C8 H8A 109.0 . .
C5 C8 H8B 109.0 . .
H8A C8 H8B 107.8 . .

loop_
_geom_bond_atom_site_label_1
_geom_bond_atom_site_label_2
_geom_bond_distance
_geom_bond_site_symmetry_2
Pb1 Br2 3.1228(17) .
Pb1 Br3 2.8611(17) .
Pb1 Br4 3.074(2) .
Pb1 Br4 2.995(2) 3_554
Pb1 Br5A 3.148(2) .
Pb1 Br5A 2.970(2) 2_564
Br4 Pb1 2.995(2) 3
Br5A Pb1 2.970(2) 2_565
N1 H1A 0.9700 .
N1 H1B 0.9700 .
N1 C5 1.480(18) .
N1 C7 1.48(2) .
N2 H2A 0.8900 .
N2 H2B 0.8900 .
N2 H2C 0.8900 .
N2 C6 1.48(2) .
C3 H3A 0.9700 .
C3 H3B 0.9700 .
C3 C4 1.52(2) .
C3 C7 1.53(2) .
C4 H4 0.9800 .
C4 C6 1.50(2) .
C4 C8 1.50(2) .
C5 H5A 0.9700 .
C5 H5B 0.9700 .
C5 C8 1.51(3) .
C6 H6A 0.9700 .
C6 H6B 0.9700 .
C7 H7A 0.9700 .
C7 H7B 0.9700 .
C8 H8A 0.9700 .
C8 H8B 0.9700 .

loop_
_geom_torsion_atom_site_label_1
_geom_torsion_atom_site_label_2
_geom_torsion_atom_site_label_3
_geom_torsion_atom_site_label_4
_geom_torsion
N1 C5 C8 C4 -57(2)
C3 C4 C6 N2 -62(2)
C3 C4 C8 C5 56(2)
C4 C3 C7 N1 58(2)
C5 N1 C7 C3 -58(2)
C6 C4 C8 C5 180.0(16)
C7 N1 C5 C8 57(3)
C7 C3 C4 C6 -177.6(17)
C7 C3 C4 C8 -56(2)
C8 C4 C6 N2 177.5(14)

loop_
_twin_individual_id
_twin_individual_mass_fraction_refined
1 0.42(3)
2 0.58(3)
